data_7017326
loop_
_publ_author_name
'Lee, Kang Mun'
'Huh, Jung Oh'
'Kim, Taewon'
'Do, Youngkyu'
'Lee, Min Hyung'

_publ_section_title
;
 A highly Lewis acidic triarylborane bearing peripheral o-carborane cages.
;
_journal_issue 44
_journal_name_full 'Dalton transactions (Cambridge, England : 2003)'
_journal_page_first 11758
_journal_page_last 11764
_journal_paper_doi 10.1039/c1dt11064k
_journal_volume 40
_journal_year 2011
_chemical_formula_moiety C16H23B10Br
_chemical_formula_sum 'C16 H23 B10 Br'
_chemical_formula_weight 403.35
_chemical_name_systematic
;
?
;
_space_group_IT_number 14
_symmetry_cell_setting monoclinic
_symmetry_space_group_name_Hall '-P 2yn'
_symmetry_space_group_name_H-M 'P 1 21/n 1'
_atom_sites_solution_hydrogens geom
_atom_sites_solution_primary direct
_atom_sites_solution_secondary difmap
_audit_creation_method SHELXL-97
_cell_angle_alpha 90.00
_cell_angle_beta 100.072(3)
_cell_angle_gamma 90.00
_cell_formula_units_Z 4
_cell_length_a 12.9548(7)
_cell_length_b 11.2634(6)
_cell_length_c 14.4557(7)
_cell_measurement_reflns_used 3293
_cell_measurement_temperature 296(2)
_cell_measurement_theta_max 24.12
_cell_measurement_theta_min 1.95
_cell_volume 2076.80(19)
_computing_cell_refinement 'Bruker APEX II'
_computing_data_collection 'Bruker APEX II'
_computing_data_reduction 'Bruker APEX II'
_computing_molecular_graphics ORTEP3
_computing_publication_material 'Bruker SHELXTL'
_computing_structure_refinement 'SHELXL-97 (Sheldrick, 1997)'
_computing_structure_solution 'SHELXS-97 (Sheldrick, 1990)'
_diffrn_ambient_temperature 296(2)
_diffrn_measured_fraction_theta_full 0.997
_diffrn_measured_fraction_theta_max 0.997
_diffrn_measurement_device_type 'CCD area detector'
_diffrn_measurement_method 'phi and omega scans'
_diffrn_radiation_monochromator graphite
_diffrn_radiation_source 'fine-focus sealed tube'
_diffrn_radiation_type MoK\a
_diffrn_radiation_wavelength 0.71073
_diffrn_reflns_av_R_equivalents 0.0286
_diffrn_reflns_av_sigmaI/netI 0.0209
_diffrn_reflns_limit_h_max 14
_diffrn_reflns_limit_h_min -14
_diffrn_reflns_limit_k_max 12
_diffrn_reflns_limit_k_min -12
_diffrn_reflns_limit_l_max 16
_diffrn_reflns_limit_l_min -16
_diffrn_reflns_number 18512
_diffrn_reflns_theta_full 24.12
_diffrn_reflns_theta_max 24.12
_diffrn_reflns_theta_min 1.95
_exptl_absorpt_coefficient_mu 1.977
_exptl_absorpt_correction_type none
_exptl_crystal_colour colorless
_exptl_crystal_density_diffrn 1.290
_exptl_crystal_density_method 'not measured'
_exptl_crystal_description cubic
_exptl_crystal_F_000 816
_exptl_crystal_size_max 0.2
_exptl_crystal_size_mid 0.2
_exptl_crystal_size_min 0.2
_refine_diff_density_max 0.356
_refine_diff_density_min -0.333
_refine_diff_density_rms 0.046
_refine_ls_extinction_method none
_refine_ls_goodness_of_fit_ref 1.001
_refine_ls_hydrogen_treatment mixed
_refine_ls_matrix_type full
_refine_ls_number_parameters 286
_refine_ls_number_reflns 3293
_refine_ls_number_restraints 0
_refine_ls_restrained_S_all 1.001
_refine_ls_R_factor_all 0.0454
_refine_ls_R_factor_gt 0.0325
_refine_ls_shift/su_max 0.005
_refine_ls_shift/su_mean 0.000
_refine_ls_structure_factor_coef Fsqd
_refine_ls_weighting_details 'calc w=1/[\s^2^(Fo^2^)+(0.0618P)^2^+0.6739P] where P=(Fo^2^+2Fc^2^)/3'
_refine_ls_weighting_scheme calc
_refine_ls_wR_factor_gt 0.0917
_refine_ls_wR_factor_ref 0.1002
_reflns_number_gt 2650
_reflns_number_total 3293
_reflns_threshold_expression >2sigma(I)
_cod_data_source_file c1dt11064k.txt
_cod_data_source_block 1
_cod_depositor_comments
;
The following automatic conversions were performed:

'_symmetry_cell_setting' value 'Monoclinic' changed to 'monoclinic'
according to /home/saulius/struct/CIF-dictionaries/cif_core.dic
dictionary named 'cif_core.dic' version 2.4.1 from 2010-06-29.

Automatic conversion script
Id: cif_fix_values 1715 2011-07-08 13:25:40Z adriana 
;
_cod_original_sg_symbol_H-M P2(1)/n
_cod_database_code 7017326

loop_
_symmetry_equiv_pos_as_xyz
'x, y, z'
'-x+1/2, y+1/2, -z+1/2'
'-x, -y, -z'
'x-1/2, -y-1/2, z-1/2'

loop_
_atom_site_label
_atom_site_type_symbol
_atom_site_fract_x
_atom_site_fract_y
_atom_site_fract_z
_atom_site_U_iso_or_equiv
_atom_site_adp_type
_atom_site_occupancy
_atom_site_symmetry_multiplicity
_atom_site_calc_flag
_atom_site_refinement_flags
Br1 Br 0.10628(3) 1.14712(3) -0.19059(2) 0.07624(17) Uani 1 1 d .
C6 C 0.19606(17) 0.7991(2) -0.01987(15) 0.0385(5) Uani 1 1 d .
C5 C 0.19160(18) 0.8018(2) -0.11663(16) 0.0427(5) Uani 1 1 d .
H5 H 0.2063 0.7328 -0.1473 0.051 Uiso 1 1 calc R
C4 C 0.16589(18) 0.9044(2) -0.16891(16) 0.0438(6) Uani 1 1 d .
C11 C 0.43034(18) 0.7566(2) 0.08924(17) 0.0436(6) Uani 1 1 d .
C8 C 0.14657(18) 1.0072(2) -0.02364(18) 0.0456(6) Uani 1 1 d .
C7 C 0.17330(18) 0.9025(2) 0.02523(17) 0.0440(5) Uani 1 1 d .
H7 H 0.1761 0.9013 0.0899 0.053 Uiso 1 1 calc R
C2 C 0.34960(17) 0.66083(19) 0.08968(15) 0.0367(5) Uani 1 1 d .
C3 C 0.14293(17) 1.0051(2) -0.12055(18) 0.0463(6) Uani 1 1 d .
C1 C 0.22175(17) 0.6844(2) 0.03245(15) 0.0381(5) Uani 1 1 d .
B8 B 0.3803(2) 0.5134(2) 0.08335(19) 0.0435(6) Uani 1 1 d .
B4 B 0.1682(2) 0.5535(3) -0.0110(2) 0.0501(7) Uani 1 1 d .
C12 C 0.4526(2) 0.8341(3) 0.1646(2) 0.0697(8) Uani 1 1 d .
H12 H 0.4154 0.8286 0.2139 0.084 Uiso 1 1 calc R
C16 C 0.4880(2) 0.7645(2) 0.0177(2) 0.0592(7) Uani 1 1 d .
H16 H 0.4747 0.7128 -0.0331 0.071 Uiso 1 1 calc R
C10 C 0.1239(3) 1.1179(2) 0.0289(2) 0.0668(8) Uani 1 1 d .
H10A H 0.1269 1.0992 0.0941 0.100 Uiso 1 1 calc R
H10B H 0.0554 1.1471 0.0029 0.100 Uiso 1 1 calc R
H10C H 0.1753 1.1776 0.0229 0.100 Uiso 1 1 calc R
C9 C 0.1680(3) 0.9027(3) -0.27280(18) 0.0646(7) Uani 1 1 d .
H9A H 0.1027 0.9326 -0.3065 0.097 Uiso 1 1 calc R
H9B H 0.1781 0.8228 -0.2924 0.097 Uiso 1 1 calc R
H9C H 0.2244 0.9517 -0.2857 0.097 Uiso 1 1 calc R
B10 B 0.2949(3) 0.4368(3) 0.1458(2) 0.0571(8) Uani 1 1 d .
C15 C 0.5664(3) 0.8504(3) 0.0217(3) 0.0853(12) Uani 1 1 d .
H15 H 0.6059 0.8552 -0.0260 0.102 Uiso 1 1 calc R
B1 B 0.1363(2) 0.6152(3) 0.0929(2) 0.0531(7) Uani 1 1 d .
B3 B 0.3019(2) 0.5859(2) -0.01289(19) 0.0403(6) Uani 1 1 d .
B9 B 0.2664(2) 0.4431(3) 0.0208(2) 0.0509(7) Uani 1 1 d .
B7 B 0.3485(3) 0.5758(3) 0.1872(2) 0.0486(7) Uani 1 1 d .
B5 B 0.1642(3) 0.4614(3) 0.0876(3) 0.0608(8) Uani 1 1 d .
B2 B 0.2504(2) 0.6860(3) 0.15363(19) 0.0461(7) Uani 1 1 d .
B6 B 0.2151(3) 0.5448(3) 0.1901(2) 0.0598(8) Uani 1 1 d .
C13 C 0.5291(3) 0.9190(3) 0.1671(3) 0.0979(13) Uani 1 1 d .
H13 H 0.5427 0.9711 0.2177 0.117 Uiso 1 1 calc R
C14 C 0.5851(3) 0.9276(3) 0.0961(4) 0.0971(14) Uani 1 1 d .
H14 H 0.6362 0.9860 0.0981 0.116 Uiso 1 1 calc R
H25 H 0.275(2) 0.369(2) -0.0265(19) 0.059(7) Uiso 1 1 d .
H19 H 0.3317(18) 0.611(2) -0.0723(17) 0.045(6) Uiso 1 1 d .
H18 H 0.2477(19) 0.768(2) 0.1900(17) 0.054(7) Uiso 1 1 d .
H20 H 0.110(2) 0.560(3) -0.0768(19) 0.063(8) Uiso 1 1 d .
H23 H 0.404(2) 0.598(3) 0.245(2) 0.070(8) Uiso 1 1 d .
H22 H 0.188(2) 0.533(3) 0.259(2) 0.068(8) Uiso 1 1 d .
H26 H 0.318(2) 0.357(3) 0.183(2) 0.073(9) Uiso 1 1 d .
H21 H 0.105(2) 0.394(3) 0.084(2) 0.072(8) Uiso 1 1 d .
H24 H 0.4658(18) 0.495(2) 0.0810(15) 0.043(6) Uiso 1 1 d .
H17 H 0.061(2) 0.659(2) 0.091(2) 0.066(8) Uiso 1 1 d .

loop_
_atom_site_aniso_label
_atom_site_aniso_U_11
_atom_site_aniso_U_22
_atom_site_aniso_U_33
_atom_site_aniso_U_23
_atom_site_aniso_U_13
_atom_site_aniso_U_12
Br1 0.0981(3) 0.0470(2) 0.0800(3) 0.02096(14) 0.00540(18) 0.01032(15)
C6 0.0386(12) 0.0361(12) 0.0406(13) 0.0006(10) 0.0063(10) -0.0006(9)
C5 0.0483(13) 0.0381(13) 0.0404(13) -0.0023(10) 0.0039(10) 0.0001(10)
C4 0.0426(13) 0.0454(14) 0.0409(13) 0.0060(11) 0.0003(10) -0.0034(10)
C11 0.0408(12) 0.0350(13) 0.0541(15) 0.0014(11) 0.0055(11) 0.0044(10)
C8 0.0449(13) 0.0355(13) 0.0569(16) -0.0022(11) 0.0101(11) -0.0018(10)
C7 0.0495(13) 0.0391(13) 0.0441(13) -0.0004(11) 0.0101(11) 0.0003(10)
C2 0.0420(12) 0.0356(12) 0.0342(12) -0.0001(9) 0.0111(9) 0.0036(9)
C3 0.0406(12) 0.0370(13) 0.0586(16) 0.0097(11) 0.0009(11) -0.0016(10)
C1 0.0410(12) 0.0366(12) 0.0378(12) 0.0002(10) 0.0103(10) 0.0003(10)
B8 0.0570(17) 0.0349(14) 0.0414(15) 0.0038(12) 0.0159(13) 0.0063(12)
B4 0.0552(17) 0.0376(15) 0.0563(18) 0.0006(13) 0.0058(14) -0.0061(13)
C12 0.0658(18) 0.0595(18) 0.080(2) -0.0189(16) 0.0034(15) -0.0069(15)
C16 0.0523(15) 0.0450(15) 0.085(2) 0.0075(14) 0.0240(14) 0.0006(12)
C10 0.087(2) 0.0384(14) 0.076(2) -0.0032(14) 0.0182(16) 0.0091(14)
C9 0.084(2) 0.0630(18) 0.0442(15) 0.0087(14) 0.0042(14) 0.0062(16)
B10 0.073(2) 0.0454(17) 0.0577(19) 0.0149(15) 0.0254(16) 0.0046(15)
C15 0.0532(18) 0.067(2) 0.142(4) 0.026(2) 0.034(2) 0.0024(16)
B1 0.0480(17) 0.0535(17) 0.0625(19) 0.0101(15) 0.0225(14) -0.0001(14)
B3 0.0535(15) 0.0323(14) 0.0371(14) -0.0021(11) 0.0135(12) 0.0018(12)
B9 0.0656(18) 0.0323(14) 0.0564(18) 0.0007(13) 0.0150(15) -0.0027(13)
B7 0.0611(17) 0.0509(17) 0.0358(15) 0.0049(13) 0.0136(14) 0.0093(14)
B5 0.0604(19) 0.0504(18) 0.075(2) 0.0131(16) 0.0214(16) -0.0101(15)
B2 0.0572(17) 0.0485(16) 0.0366(15) 0.0017(13) 0.0190(13) 0.0096(13)
B6 0.068(2) 0.061(2) 0.0584(19) 0.0171(16) 0.0317(16) 0.0067(16)
C13 0.075(2) 0.065(2) 0.141(4) -0.027(2) -0.015(3) -0.0137(19)
C14 0.0536(19) 0.052(2) 0.176(4) 0.003(3) -0.005(2) -0.0096(16)

loop_
_atom_type_symbol
_atom_type_description
_atom_type_scat_dispersion_real
_atom_type_scat_dispersion_imag
_atom_type_scat_source
C C 0.0033 0.0016 'International Tables Vol C Tables 4.2.6.8 and 6.1.1.4'
H H 0.0000 0.0000 'International Tables Vol C Tables 4.2.6.8 and 6.1.1.4'
B B 0.0013 0.0007 'International Tables Vol C Tables 4.2.6.8 and 6.1.1.4'
Br Br -0.2901 2.4595 'International Tables Vol C Tables 4.2.6.8 and 6.1.1.4'

loop_
_geom_angle_atom_site_label_1
_geom_angle_atom_site_label_2
_geom_angle_atom_site_label_3
_geom_angle
C5 C6 C7 118.6(2)
C5 C6 C1 119.4(2)
C7 C6 C1 122.0(2)
C4 C5 C6 122.0(2)
C5 C4 C3 117.2(2)
C5 C4 C9 119.2(2)
C3 C4 C9 123.6(2)
C16 C11 C12 118.8(3)
C16 C11 C2 121.2(2)
C12 C11 C2 119.9(2)
C7 C8 C3 117.3(2)
C7 C8 C10 119.8(2)
C3 C8 C10 122.9(2)
C8 C7 C6 121.9(2)
C11 C2 B7 120.9(2)
C11 C2 B8 121.78(19)
B7 C2 B8 62.34(15)
C11 C2 B3 119.51(18)
B7 C2 B3 112.45(18)
B8 C2 B3 62.04(15)
C11 C2 B2 117.79(19)
B7 C2 B2 62.42(15)
B8 C2 B2 112.84(18)
B3 C2 B2 110.59(18)
C11 C2 C1 119.63(17)
B7 C2 C1 109.51(18)
B8 C2 C1 109.49(18)
B3 C2 C1 59.81(14)
B2 C2 C1 59.66(14)
C4 C3 C8 123.1(2)
C4 C3 Br1 118.16(18)
C8 C3 Br1 118.70(18)
C6 C1 B4 121.19(19)
C6 C1 B1 122.8(2)
B4 C1 B1 62.37(17)
C6 C1 B2 119.39(19)
B4 C1 B2 112.67(19)
B1 C1 B2 62.02(17)
C6 C1 B3 117.13(18)
B4 C1 B3 62.36(16)
B1 C1 B3 112.73(19)
B2 C1 B3 110.80(18)
C6 C1 C2 118.64(18)
B4 C1 C2 109.65(18)
B1 C1 C2 109.54(18)
B2 C1 C2 60.02(14)
B3 C1 C2 59.71(14)
C2 B8 B7 58.62(14)
C2 B8 B10 105.86(19)
B7 B8 B10 60.12(17)
C2 B8 B3 59.27(14)
B7 B8 B3 107.24(19)
B10 B8 B3 107.5(2)
C2 B8 B9 106.20(19)
B7 B8 B9 108.2(2)
B10 B8 B9 60.31(18)
B3 B8 B9 59.63(16)
C1 B4 B1 59.11(16)
C1 B4 B5 106.1(2)
B1 B4 B5 60.14(18)
C1 B4 B3 59.46(14)
B1 B4 B3 107.8(2)
B5 B4 B3 107.4(2)
C1 B4 B9 106.4(2)
B1 B4 B9 108.5(2)
B5 B4 B9 60.22(18)
B3 B4 B9 59.50(16)
C13 C12 C11 120.6(4)
C11 C16 C15 119.9(3)
B8 B10 B7 59.94(16)
B8 B10 B5 108.2(2)
B7 B10 B5 107.9(2)
B8 B10 B9 60.03(16)
B7 B10 B9 107.8(2)
B5 B10 B9 60.12(19)
B8 B10 B6 107.7(2)
B7 B10 B6 59.65(18)
B5 B10 B6 60.0(2)
B9 B10 B6 107.8(2)
C14 C15 C16 120.0(4)
C1 B1 B4 58.52(15)
C1 B1 B2 59.34(15)
B4 B1 B2 107.4(2)
C1 B1 B6 105.9(2)
B4 B1 B6 108.1(2)
B2 B1 B6 59.58(18)
C1 B1 B5 105.5(2)
B4 B1 B5 60.00(18)
B2 B1 B5 107.6(2)
B6 B1 B5 60.3(2)
C2 B3 C1 60.48(13)
C2 B3 B9 106.29(19)
C1 B3 B9 106.13(19)
C2 B3 B8 58.69(14)
C1 B3 B8 107.36(18)
B9 B3 B8 60.33(16)
C2 B3 B4 106.94(19)
C1 B3 B4 58.18(15)
B9 B3 B4 60.40(16)
B8 B3 B4 108.7(2)
B3 B9 B8 60.04(15)
B3 B9 B4 60.11(16)
B8 B9 B4 108.2(2)
B3 B9 B10 107.4(2)
B8 B9 B10 59.66(17)
B4 B9 B10 107.6(2)
B3 B9 B5 107.4(2)
B8 B9 B5 107.6(2)
B4 B9 B5 59.64(18)
B10 B9 B5 59.78(18)
C2 B7 B8 59.04(14)
C2 B7 B6 106.3(2)
B8 B7 B6 108.4(2)
C2 B7 B10 106.1(2)
B8 B7 B10 59.94(16)
B6 B7 B10 60.55(19)
C2 B7 B2 59.51(14)
B8 B7 B2 107.9(2)
B6 B7 B2 59.45(18)
B10 B7 B2 107.8(2)
B4 B5 B1 59.86(17)
B4 B5 B10 108.2(2)
B1 B5 B10 108.4(2)
B4 B5 B6 107.6(2)
B1 B5 B6 59.82(19)
B10 B5 B6 60.29(19)
B4 B5 B9 60.14(17)
B1 B5 B9 108.2(2)
B10 B5 B9 60.11(18)
B6 B5 B9 108.1(2)
C1 B2 C2 60.32(13)
C1 B2 B6 105.9(2)
C2 B2 B6 105.5(2)
C1 B2 B1 58.65(16)
C2 B2 B1 107.1(2)
B6 B2 B1 60.23(19)
C1 B2 B7 106.59(19)
C2 B2 B7 58.07(14)
B6 B2 B7 59.96(18)
B1 B2 B7 108.3(2)
B2 B6 B7 60.60(17)
B2 B6 B1 60.19(17)
B7 B6 B1 108.8(2)
B2 B6 B5 107.8(2)
B7 B6 B5 107.7(2)
B1 B6 B5 59.88(19)
B2 B6 B10 108.1(2)
B7 B6 B10 59.80(18)
B1 B6 B10 108.0(2)
B5 B6 B10 59.70(19)
C14 C13 C12 120.5(4)
C13 C14 C15 120.1(3)

loop_
_geom_bond_atom_site_label_1
_geom_bond_atom_site_label_2
_geom_bond_distance
Br1 C3 1.909(2)
C6 C5 1.390(3)
C6 C7 1.391(3)
C6 C1 1.504(3)
C5 C4 1.389(3)
C4 C3 1.391(4)
C4 C9 1.507(3)
C11 C16 1.381(4)
C11 C12 1.386(4)
C11 C2 1.503(3)
C8 C7 1.388(3)
C8 C3 1.394(4)
C8 C10 1.515(4)
C2 B7 1.706(3)
C2 B8 1.714(3)
C2 B3 1.724(3)
C2 B2 1.732(3)
C2 C1 1.738(3)
C1 B4 1.703(4)
C1 B1 1.714(4)
C1 B2 1.726(4)
C1 B3 1.726(3)
B8 B7 1.770(4)
B8 B10 1.770(4)
B8 B3 1.772(4)
B8 B9 1.777(4)
B4 B1 1.769(4)
B4 B5 1.772(4)
B4 B3 1.775(4)
B4 B9 1.781(4)
C12 C13 1.373(5)
C16 C15 1.396(4)
B10 B7 1.773(5)
B10 B5 1.776(5)
B10 B9 1.782(5)
B10 B6 1.786(5)
C15 C14 1.372(6)
B1 B2 1.772(5)
B1 B6 1.773(5)
B1 B5 1.774(5)
B3 B9 1.764(4)
B9 B5 1.782(4)
B7 B6 1.770(5)
B7 B2 1.782(4)
B5 B6 1.782(5)
B2 B6 1.761(4)
C13 C14 1.359(6)
